data_7053085
loop_
_publ_author_name
'Zhang, Yanlei'
'Zhang, Rui'
'Zhao, Yanxia'
'Ji, Liguo'
'Jia, Chuandong'
'Wu, Biao'

_publ_section_title
;
 Anion binding of tris-(thio)urea ligands
;
_journal_issue 8
_journal_name_full 'New Journal of Chemistry'
_journal_page_first 2266
_journal_paper_doi 10.1039/c3nj00401e
_journal_volume 37
_journal_year 2013
_chemical_formula_sum 'C104.9 H160.8 Cl5.8 N19 O20 P2 S2'
_chemical_formula_weight 2339.80
_chemical_name_systematic
; 
 ? 
;
_space_group_IT_number 13
_symmetry_cell_setting monoclinic
_symmetry_space_group_name_Hall '-P 2yc'
_symmetry_space_group_name_H-M 'P 1 2/c 1'
_atom_sites_solution_hydrogens geom
_atom_sites_solution_primary direct
_atom_sites_solution_secondary difmap
_audit_creation_method SHELXL-97
_cell_angle_alpha 90.00
_cell_angle_beta 97.612(3)
_cell_angle_gamma 90.00
_cell_formula_units_Z 2
_cell_length_a 17.251(3)
_cell_length_b 12.4954(19)
_cell_length_c 28.007(4)
_cell_measurement_temperature 293(2)
_cell_volume 5983.9(16)
_computing_cell_refinement 'Bruker SMART'
_computing_data_collection 'Bruker SMART APEX II'
_computing_data_reduction 'Bruker SAINT'
_computing_molecular_graphics SHELXTL
_computing_publication_material SHELXTL
_computing_structure_refinement 'SHELXL-97 (Sheldrick, 1997)'
_computing_structure_solution 'SHELXS-97 (Sheldrick, 1990)'
_diffrn_ambient_temperature 293(2)
_diffrn_measured_fraction_theta_full 0.991
_diffrn_measured_fraction_theta_max 0.991
_diffrn_measurement_device_type 'Bruker APEX II area detector'
_diffrn_measurement_method '\w scan'
_diffrn_radiation_monochromator graphite
_diffrn_radiation_source 'fine-focus sealed tube'
_diffrn_radiation_type MoK\a
_diffrn_radiation_wavelength 0.71073
_diffrn_reflns_av_R_equivalents 0.0459
_diffrn_reflns_av_sigmaI/netI 0.0655
_diffrn_reflns_limit_h_max 20
_diffrn_reflns_limit_h_min -20
_diffrn_reflns_limit_k_max 14
_diffrn_reflns_limit_k_min -11
_diffrn_reflns_limit_l_max 33
_diffrn_reflns_limit_l_min -28
_diffrn_reflns_number 28658
_diffrn_reflns_theta_full 25.00
_diffrn_reflns_theta_max 25.00
_diffrn_reflns_theta_min 1.19
_exptl_absorpt_coefficient_mu 0.272
_exptl_absorpt_correction_T_max 0.9733
_exptl_absorpt_correction_T_min 0.9476
_exptl_absorpt_correction_type multi-scan
_exptl_absorpt_process_details SADABS
_exptl_crystal_colour yellow
_exptl_crystal_density_diffrn 1.299
_exptl_crystal_density_method 'not measured'
_exptl_crystal_description block
_exptl_crystal_F_000 2488
_exptl_crystal_size_max 0.20
_exptl_crystal_size_mid 0.10
_exptl_crystal_size_min 0.10
_platon_squeeze_details
;
;
_refine_diff_density_max 0.814
_refine_diff_density_min -0.634
_refine_diff_density_rms 0.086
_refine_ls_extinction_method none
_refine_ls_goodness_of_fit_ref 1.083
_refine_ls_hydrogen_treatment constr
_refine_ls_matrix_type full
_refine_ls_number_parameters 675
_refine_ls_number_reflns 10464
_refine_ls_number_restraints 0
_refine_ls_restrained_S_all 1.083
_refine_ls_R_factor_all 0.1157
_refine_ls_R_factor_gt 0.0845
_refine_ls_shift/su_max 0.000
_refine_ls_shift/su_mean 0.000
_refine_ls_structure_factor_coef Fsqd
_refine_ls_weighting_details 'calc w=1/[\s^2^(Fo^2^)+(0.1642P)^2^+3.2999P] where P=(Fo^2^+2Fc^2^)/3'
_refine_ls_weighting_scheme calc
_refine_ls_wR_factor_gt 0.2508
_refine_ls_wR_factor_ref 0.2771
_reflns_number_gt 6805
_reflns_number_total 10464
_reflns_threshold_expression >2sigma(I)
_cod_data_source_file c3nj00401e.txt
_cod_data_source_block mm
_cod_depositor_comments
;
The following automatic conversions were performed:

'_symmetry_cell_setting' value 'Monoclinic' changed to 'monoclinic'
according to /home/saulius/struct/CIF-dictionaries/cif_core.dic
dictionary named 'cif_core.dic' version 2.4.2 from
2011-04-26.

'_exptl_absorpt_correction_type' value 'Multi-scan'
changed to 'multi-scan' according to
/home/saulius/struct/CIF-dictionaries/cif_core.dic dictionary named
'cif_core.dic' version 2.4.2 from 2011-04-26.

Automatic conversion script
Id: cif_fix_values 1891 2012-01-12 08:04:46Z andrius 
;
_cod_original_cell_volume 5984.0(15)
_cod_original_sg_symbol_H-M 'P2/c  '
_cod_original_formula_sum 'C104.90 H160.80 Cl5.80 N19 O20 P2 S2'
_cod_database_code 7053085

loop_
_symmetry_equiv_pos_as_xyz
'x, y, z'
'-x, y, -z+1/2'
'-x, -y, -z'
'x, -y, z-1/2'

loop_
_atom_site_label
_atom_site_type_symbol
_atom_site_fract_x
_atom_site_fract_y
_atom_site_fract_z
_atom_site_U_iso_or_equiv
_atom_site_adp_type
_atom_site_occupancy
_atom_site_symmetry_multiplicity
_atom_site_calc_flag
_atom_site_refinement_flags
Cl1 Cl 0.14640(12) 0.13956(13) 0.43338(5) 0.0840(5) Uani 1 1 d .
Cl2 Cl 0.13427(10) 0.32823(11) 0.49287(6) 0.0752(5) Uani 1 1 d .
S1 S 0.33616(8) 0.94297(9) 0.01789(5) 0.0557(4) Uani 1 1 d .
P1 P 0.40715(7) 0.82687(9) 0.21274(5) 0.0433(3) Uani 1 1 d .
O1 O -0.0190(4) 1.0425(5) 0.3480(2) 0.0473(12) Uiso 0.50 1 d P
O1A O 0.0092(4) 1.0445(6) 0.3647(2) 0.0473(12) Uiso 0.50 1 d P
O2 O 0.0437(5) 0.8901(7) 0.3770(3) 0.0642(14) Uiso 0.50 1 d P
O2A O 0.0712(5) 0.9253(7) 0.3899(3) 0.0642(14) Uiso 0.50 1 d P
O3 O 0.23293(19) 1.1819(2) 0.18925(13) 0.0537(9) Uani 1 1 d .
O4 O 0.2604(2) 0.4889(2) 0.12518(12) 0.0538(9) Uani 1 1 d .
O5 O 0.1983(3) 0.3169(4) 0.34949(15) 0.0831(12) Uani 1 1 d .
O6 O 0.2070(3) 0.4695(4) 0.38651(13) 0.0788(12) Uani 1 1 d .
O7 O 0.32676(17) 0.8277(2) 0.18332(12) 0.0471(8) Uani 1 1 d .
O8 O 0.4695(2) 0.8695(5) 0.18640(17) 0.111(2) Uani 1 1 d .
O9 O 0.4007(3) 0.8932(5) 0.25758(17) 0.128(2) Uani 1 1 d .
O10 O 0.4318(2) 0.7147(3) 0.2297(3) 0.119(2) Uani 1 1 d .
N1 N 0.0449(3) 0.9775(4) 0.35428(16) 0.0659(12) Uani 1 1 d .
N2 N 0.23846(18) 1.0052(3) 0.21054(12) 0.0352(8) Uani 1 1 d .
H2A H 0.2578 0.9447 0.2035 0.042 Uiso 1 1 calc R
N3 N 0.31480(19) 1.0659(3) 0.15709(13) 0.0389(8) Uani 1 1 d .
H3A H 0.3276 0.9995 0.1565 0.047 Uiso 1 1 calc R
N4 N 0.41924(19) 0.9770(3) 0.10375(14) 0.0413(9) Uani 1 1 d .
H4A H 0.4472 0.9527 0.1291 0.050 Uiso 1 1 calc R
N5 N 0.4081(2) 0.8030(3) 0.08087(14) 0.0439(9) Uani 1 1 d .
H5B H 0.4355 0.7904 0.1082 0.053 Uiso 1 1 calc R
N6 N 0.3056(2) 0.6560(3) 0.10940(13) 0.0416(9) Uani 1 1 d .
H6B H 0.3079 0.7206 0.1200 0.050 Uiso 1 1 calc R
N7 N 0.2653(2) 0.6216(3) 0.18205(14) 0.0483(10) Uani 1 1 d .
H7A H 0.2690 0.6900 0.1851 0.058 Uiso 1 1 calc R
N8 N 0.2084(2) 0.4142(4) 0.35025(15) 0.0571(11) Uani 1 1 d .
N9 N 0.5000 0.3666(4) 0.2500 0.0480(14) Uani 1 2 d S
N10 N 0.1327(2) 0.2171(3) 0.02212(12) 0.0489(10) Uani 1 1 d .
C1 C 0.0947(3) 0.9867(4) 0.31682(14) 0.0456(11) Uani 1 1 d .
C2 C 0.0757(5) 1.0692(8) 0.2784(3) 0.0422(15) Uiso 0.50 1 d P
C2A C 0.1070(5) 1.0770(8) 0.2995(3) 0.0422(15) Uiso 0.50 1 d P
C3 C 0.1202(6) 1.0751(8) 0.2413(3) 0.0433(16) Uiso 0.50 1 d P
C3A C 0.1478(5) 1.0873(8) 0.2586(3) 0.0433(16) Uiso 0.50 1 d P
C4 C 0.1888(2) 1.0042(3) 0.24575(13) 0.0310(8) Uani 1 1 d .
C5 C 0.2066(5) 0.9335(7) 0.2834(3) 0.0390(14) Uiso 0.50 1 d P
C5A C 0.1707(5) 0.8985(7) 0.2619(3) 0.0390(14) Uiso 0.50 1 d P
C6 C 0.1577(5) 0.9273(8) 0.3184(3) 0.0454(15) Uiso 0.50 1 d P
C6A C 0.1239(5) 0.8848(8) 0.2980(3) 0.0454(15) Uiso 0.50 1 d P
C7 C 0.2596(2) 1.0923(3) 0.18617(15) 0.0379(10) Uani 1 1 d .
C8 C 0.3528(2) 1.1354(3) 0.12802(16) 0.0401(10) Uani 1 1 d .
C9 C 0.3406(2) 1.2445(3) 0.12546(17) 0.0452(11) Uani 1 1 d .
H9 H 0.3060 1.2765 0.1439 0.054 Uiso 1 1 calc R
C10 C 0.3799(3) 1.3062(3) 0.0956(2) 0.0520(13) Uani 1 1 d .
H10 H 0.3716 1.3797 0.0940 0.062 Uiso 1 1 calc R
C11 C 0.4318(3) 1.2592(4) 0.06791(19) 0.0526(13) Uani 1 1 d .
H11 H 0.4578 1.3008 0.0475 0.063 Uiso 1 1 calc R
C12 C 0.4442(3) 1.1515(3) 0.07091(19) 0.0496(12) Uani 1 1 d .
H12 H 0.4792 1.1203 0.0525 0.059 Uiso 1 1 calc R
C13 C 0.4063(2) 1.0879(3) 0.10048(17) 0.0418(10) Uani 1 1 d .
C14 C 0.3903(2) 0.9063(3) 0.06941(15) 0.0395(10) Uani 1 1 d .
C15 C 0.3848(3) 0.7146(3) 0.05089(18) 0.0478(12) Uani 1 1 d .
C16 C 0.4135(3) 0.7024(4) 0.0077(2) 0.0624(15) Uani 1 1 d .
H16 H 0.4480 0.7528 -0.0018 0.075 Uiso 1 1 calc R
C17 C 0.3911(4) 0.6149(4) -0.0218(2) 0.0693(17) Uani 1 1 d .
H17 H 0.4105 0.6065 -0.0511 0.083 Uiso 1 1 calc R
C18 C 0.3396(3) 0.5410(4) -0.00701(19) 0.0592(14) Uani 1 1 d .
H18 H 0.3248 0.4821 -0.0264 0.071 Uiso 1 1 calc R
C19 C 0.3101(3) 0.5531(3) 0.03572(18) 0.0499(12) Uani 1 1 d .
H19 H 0.2747 0.5033 0.0448 0.060 Uiso 1 1 calc R
C20 C 0.3326(3) 0.6387(3) 0.06533(17) 0.0427(11) Uani 1 1 d .
C21 C 0.2755(2) 0.5805(3) 0.13780(17) 0.0433(11) Uani 1 1 d .
C22 C 0.2498(2) 0.5658(3) 0.22194(16) 0.0403(10) Uani 1 1 d .
C23 C 0.2306(2) 0.4565(3) 0.22187(15) 0.0362(9) Uani 1 1 d .
H23 H 0.2273 0.4172 0.1935 0.043 Uiso 1 1 calc R
C24 C 0.2169(2) 0.4082(4) 0.26389(16) 0.0427(10) Uani 1 1 d .
H24 H 0.2047 0.3357 0.2641 0.051 Uiso 1 1 calc R
C25 C 0.2211(2) 0.4672(4) 0.30620(16) 0.0417(10) Uani 1 1 d .
C26 C 0.2405(3) 0.5741(4) 0.30696(17) 0.0486(11) Uani 1 1 d .
H26 H 0.2430 0.6129 0.3354 0.058 Uiso 1 1 calc R
C27 C 0.2557(3) 0.6220(4) 0.26619(18) 0.0501(12) Uani 1 1 d .
H27 H 0.2704 0.6937 0.2671 0.060 Uiso 1 1 calc R
C28 C 0.3641(4) 0.1051(7) 0.3488(3) 0.109(3) Uani 1 1 d .
H28A H 0.4085 0.0582 0.3517 0.164 Uiso 1 1 calc R
H28B H 0.3170 0.0634 0.3469 0.164 Uiso 1 1 calc R
H28C H 0.3677 0.1511 0.3765 0.164 Uiso 1 1 calc R
C29 C 0.3626(3) 0.1697(6) 0.3054(3) 0.096(2) Uani 1 1 d .
H29A H 0.3218 0.2231 0.3053 0.115 Uiso 1 1 calc R
H29B H 0.3489 0.1239 0.2776 0.115 Uiso 1 1 calc R
C30 C 0.4391(3) 0.2262(4) 0.3002(2) 0.0617(14) Uani 1 1 d .
H30A H 0.4549 0.2696 0.3285 0.074 Uiso 1 1 calc R
H30B H 0.4796 0.1735 0.2977 0.074 Uiso 1 1 calc R
C31 C 0.4299(2) 0.2957(4) 0.2563(2) 0.0509(12) Uani 1 1 d .
H31A H 0.3847 0.3413 0.2573 0.061 Uiso 1 1 calc R
H31B H 0.4192 0.2501 0.2282 0.061 Uiso 1 1 calc R
C32 C 0.4764(2) 0.4350(4) 0.2061(2) 0.0528(13) Uani 1 1 d .
H32A H 0.4362 0.4841 0.2136 0.063 Uiso 1 1 calc R
H32B H 0.4527 0.3886 0.1805 0.063 Uiso 1 1 calc R
C33 C 0.5398(3) 0.5000(4) 0.1868(2) 0.0621(15) Uani 1 1 d .
H33A H 0.5608 0.5521 0.2108 0.075 Uiso 1 1 calc R
H33B H 0.5821 0.4529 0.1808 0.075 Uiso 1 1 calc R
C34 C 0.5087(3) 0.5566(4) 0.1414(2) 0.0655(15) Uani 1 1 d .
H34A H 0.4658 0.6025 0.1477 0.079 Uiso 1 1 calc R
H34B H 0.4878 0.5039 0.1176 0.079 Uiso 1 1 calc R
C35 C 0.5686(3) 0.6233(5) 0.1206(2) 0.0712(16) Uani 1 1 d .
H35A H 0.5859 0.6800 0.1426 0.107 Uiso 1 1 calc R
H35B H 0.5458 0.6532 0.0904 0.107 Uiso 1 1 calc R
H35C H 0.6124 0.5792 0.1156 0.107 Uiso 1 1 calc R
C36 C 0.1369(3) 0.2745(4) 0.07043(14) 0.0442(11) Uani 1 1 d .
H36A H 0.1752 0.2383 0.0934 0.053 Uiso 1 1 calc R
H36B H 0.1557 0.3468 0.0666 0.053 Uiso 1 1 calc R
C37 C 0.0605(3) 0.2804(4) 0.09136(16) 0.0492(12) Uani 1 1 d .
H37A H 0.0405 0.2088 0.0951 0.059 Uiso 1 1 calc R
H37B H 0.0223 0.3198 0.0696 0.059 Uiso 1 1 calc R
C38 C 0.0734(3) 0.3359(5) 0.14003(17) 0.0592(14) Uani 1 1 d .
H38A H 0.1136 0.2979 0.1609 0.071 Uiso 1 1 calc R
H38B H 0.0923 0.4079 0.1357 0.071 Uiso 1 1 calc R
C39 C 0.0010(4) 0.3419(5) 0.16427(19) 0.0682(16) Uani 1 1 d .
H39A H -0.0376 0.3848 0.1452 0.102 Uiso 1 1 calc R
H39B H 0.0135 0.3737 0.1956 0.102 Uiso 1 1 calc R
H39C H -0.0193 0.2711 0.1676 0.102 Uiso 1 1 calc R
C40 C 0.1521(4) -0.1453(4) 0.1055(2) 0.0680(15) Uani 1 1 d .
H40A H 0.2079 -0.1460 0.1065 0.102 Uiso 1 1 calc R
H40B H 0.1323 -0.2170 0.1011 0.102 Uiso 1 1 calc R
H40C H 0.1387 -0.1170 0.1353 0.102 Uiso 1 1 calc R
C41 C 0.1163(3) -0.0760(4) 0.06415(15) 0.0489(12) Uani 1 1 d .
H41A H 0.0601 -0.0738 0.0640 0.059 Uiso 1 1 calc R
H41B H 0.1266 -0.1080 0.0341 0.059 Uiso 1 1 calc R
C42 C 0.1479(3) 0.0373(3) 0.06704(16) 0.0467(11) Uani 1 1 d .
H42A H 0.2035 0.0366 0.0646 0.056 Uiso 1 1 calc R
H42B H 0.1405 0.0690 0.0977 0.056 Uiso 1 1 calc R
C43 C 0.1048(3) 0.1028(3) 0.02609(15) 0.0499(12) Uani 1 1 d .
H43A H 0.1095 0.0664 -0.0040 0.060 Uiso 1 1 calc R
H43B H 0.0498 0.1043 0.0299 0.060 Uiso 1 1 calc R
C44 C 0.0754(3) 0.2690(4) -0.01583(16) 0.0566(14) Uani 1 1 d .
H44A H 0.0241 0.2666 -0.0053 0.068 Uiso 1 1 calc R
H44B H 0.0729 0.2265 -0.0450 0.068 Uiso 1 1 calc R
C45 C 0.0926(4) 0.3838(4) -0.02825(18) 0.0703(17) Uani 1 1 d .
H45A H 0.0941 0.4279 0.0004 0.084 Uiso 1 1 calc R
H45B H 0.1435 0.3877 -0.0393 0.084 Uiso 1 1 calc R
C46 C 0.0315(5) 0.4259(5) -0.0666(2) 0.089(2) Uani 1 1 d .
H46A H 0.0400 0.5020 -0.0706 0.107 Uiso 1 1 calc R
H46B H -0.0195 0.4170 -0.0562 0.107 Uiso 1 1 calc R
C47 C 0.0313(6) 0.3716(6) -0.1146(2) 0.111(3) Uani 1 1 d .
H47A H 0.0804 0.3840 -0.1263 0.167 Uiso 1 1 calc R
H47B H -0.0103 0.4002 -0.1372 0.167 Uiso 1 1 calc R
H47C H 0.0236 0.2961 -0.1110 0.167 Uiso 1 1 calc R
C48 C 0.2144(3) 0.2205(4) 0.00870(17) 0.0582(14) Uani 1 1 d .
H48A H 0.2486 0.1821 0.0332 0.070 Uiso 1 1 calc R
H48B H 0.2315 0.2946 0.0097 0.070 Uiso 1 1 calc R
C49 C 0.2260(4) 0.1743(4) -0.04052(19) 0.0705(18) Uani 1 1 d .
H49A H 0.2148 0.0982 -0.0413 0.085 Uiso 1 1 calc R
H49B H 0.1905 0.2087 -0.0656 0.085 Uiso 1 1 calc R
C50 C 0.3103(4) 0.1933(4) -0.0491(2) 0.0783(19) Uani 1 1 d .
H50A H 0.3192 0.2697 -0.0514 0.094 Uiso 1 1 calc R
H50B H 0.3452 0.1664 -0.0218 0.094 Uiso 1 1 calc R
C51 C 0.3294(6) 0.1395(6) -0.0944(3) 0.117(3) Uani 1 1 d .
H51A H 0.3317 0.0634 -0.0897 0.176 Uiso 1 1 calc R
H51B H 0.3791 0.1647 -0.1017 0.176 Uiso 1 1 calc R
H51C H 0.2896 0.1562 -0.1207 0.176 Uiso 1 1 calc R
C52 C 0.1973(4) 0.2494(4) 0.46254(18) 0.0652(15) Uani 1 1 d .
H52A H 0.2402 0.2233 0.4855 0.078 Uiso 1 1 calc R
H52B H 0.2190 0.2929 0.4389 0.078 Uiso 1 1 calc R

loop_
_atom_site_aniso_label
_atom_site_aniso_U_11
_atom_site_aniso_U_22
_atom_site_aniso_U_33
_atom_site_aniso_U_23
_atom_site_aniso_U_13
_atom_site_aniso_U_12
Cl1 0.1552(16) 0.0583(9) 0.0355(7) 0.0027(6) 0.0010(8) -0.0103(9)
Cl2 0.0981(11) 0.0442(8) 0.0772(10) 0.0024(7) -0.0118(8) 0.0167(7)
S1 0.0872(9) 0.0282(6) 0.0571(7) -0.0087(5) 0.0291(6) -0.0171(6)
P1 0.0420(6) 0.0230(6) 0.0691(8) -0.0085(5) 0.0237(6) -0.0046(4)
O3 0.061(2) 0.0311(17) 0.078(2) -0.0081(16) 0.0417(17) 0.0007(14)
O4 0.077(2) 0.0206(16) 0.074(2) -0.0100(15) 0.0449(18) -0.0129(14)
O5 0.118(4) 0.064(3) 0.068(3) 0.024(2) 0.015(2) 0.003(2)
O6 0.105(3) 0.086(3) 0.043(2) 0.010(2) 0.0021(19) 0.005(2)
O7 0.0452(17) 0.0301(16) 0.070(2) -0.0135(14) 0.0213(15) -0.0094(13)
O8 0.061(3) 0.176(6) 0.092(3) 0.053(3) -0.007(2) -0.060(3)
O9 0.077(3) 0.203(6) 0.093(3) -0.086(4) -0.026(2) 0.084(3)
O10 0.048(2) 0.031(2) 0.271(7) 0.004(3) -0.002(3) -0.0042(17)
N1 0.079(3) 0.064(3) 0.059(3) 0.004(2) 0.026(2) 0.017(2)
N2 0.0342(17) 0.0270(17) 0.049(2) -0.0102(15) 0.0205(15) -0.0049(14)
N3 0.0378(18) 0.0232(17) 0.061(2) -0.0130(16) 0.0278(16) -0.0059(14)
N4 0.0386(19) 0.0266(18) 0.064(2) -0.0131(17) 0.0254(17) -0.0085(15)
N5 0.052(2) 0.0219(18) 0.064(2) -0.0119(16) 0.0328(18) -0.0096(15)
N6 0.053(2) 0.0179(17) 0.061(2) -0.0094(15) 0.0335(18) -0.0109(15)
N7 0.061(2) 0.0242(18) 0.069(2) -0.0063(17) 0.041(2) -0.0103(16)
N8 0.061(3) 0.061(3) 0.047(2) 0.012(2) -0.0014(19) 0.006(2)
N9 0.031(3) 0.028(3) 0.088(4) 0.000 0.018(3) 0.000
N10 0.087(3) 0.030(2) 0.0317(18) -0.0088(15) 0.0166(18) -0.0239(19)
C1 0.054(3) 0.058(3) 0.027(2) -0.004(2) 0.0165(18) 0.007(2)
C4 0.0265(19) 0.034(2) 0.0328(19) -0.0093(17) 0.0054(15) 0.0017(16)
C7 0.036(2) 0.030(2) 0.050(2) -0.0137(19) 0.0150(18) -0.0064(17)
C8 0.034(2) 0.029(2) 0.061(3) -0.017(2) 0.0228(19) -0.0120(17)
C9 0.040(2) 0.029(2) 0.071(3) -0.022(2) 0.025(2) -0.0126(18)
C10 0.052(3) 0.020(2) 0.090(4) -0.013(2) 0.033(3) -0.0149(19)
C11 0.053(3) 0.028(2) 0.085(3) -0.012(2) 0.043(3) -0.014(2)
C12 0.049(3) 0.030(2) 0.077(3) -0.014(2) 0.037(2) -0.0112(19)
C13 0.040(2) 0.025(2) 0.066(3) -0.015(2) 0.028(2) -0.0113(17)
C14 0.047(2) 0.025(2) 0.054(2) -0.0120(19) 0.036(2) -0.0132(18)
C15 0.060(3) 0.022(2) 0.070(3) -0.012(2) 0.040(2) -0.0112(19)
C16 0.081(4) 0.034(3) 0.084(4) -0.020(3) 0.058(3) -0.021(2)
C17 0.099(4) 0.043(3) 0.079(4) -0.029(3) 0.063(3) -0.028(3)
C18 0.080(3) 0.033(3) 0.073(3) -0.020(2) 0.039(3) -0.019(2)
C19 0.057(3) 0.024(2) 0.075(3) -0.005(2) 0.034(2) -0.0108(19)
C20 0.052(3) 0.020(2) 0.064(3) -0.0088(19) 0.033(2) -0.0070(17)
C21 0.045(2) 0.025(2) 0.067(3) -0.008(2) 0.033(2) -0.0059(18)
C22 0.034(2) 0.029(2) 0.062(3) -0.008(2) 0.025(2) -0.0062(17)
C23 0.031(2) 0.033(2) 0.046(2) -0.0043(18) 0.0113(17) -0.0043(17)
C24 0.033(2) 0.034(2) 0.060(3) 0.007(2) 0.0012(19) -0.0014(18)
C25 0.030(2) 0.046(3) 0.048(2) 0.007(2) 0.0018(18) 0.0013(18)
C26 0.040(2) 0.053(3) 0.054(3) -0.014(2) 0.014(2) -0.009(2)
C27 0.053(3) 0.039(3) 0.064(3) -0.011(2) 0.030(2) -0.012(2)
C28 0.068(4) 0.100(6) 0.155(7) 0.059(5) 0.002(4) -0.032(4)
C29 0.052(3) 0.090(5) 0.141(6) 0.052(5) -0.003(4) -0.031(3)
C30 0.042(3) 0.043(3) 0.097(4) 0.010(3) 0.001(3) -0.013(2)
C31 0.031(2) 0.031(2) 0.091(4) 0.003(2) 0.011(2) -0.0082(18)
C32 0.026(2) 0.029(2) 0.106(4) 0.007(2) 0.018(2) 0.0054(17)
C33 0.038(2) 0.029(2) 0.124(5) 0.003(3) 0.028(3) 0.000(2)
C34 0.048(3) 0.039(3) 0.115(5) 0.013(3) 0.031(3) -0.001(2)
C35 0.055(3) 0.065(4) 0.099(4) -0.002(3) 0.028(3) -0.017(3)
C36 0.072(3) 0.034(2) 0.029(2) -0.0089(18) 0.012(2) -0.025(2)
C37 0.065(3) 0.043(3) 0.041(2) -0.006(2) 0.009(2) -0.021(2)
C38 0.081(4) 0.059(3) 0.039(2) -0.018(2) 0.012(2) -0.020(3)
C39 0.097(4) 0.063(4) 0.049(3) -0.011(3) 0.026(3) -0.022(3)
C40 0.094(4) 0.040(3) 0.069(3) 0.003(3) 0.008(3) -0.016(3)
C41 0.084(3) 0.032(2) 0.034(2) -0.0078(19) 0.020(2) -0.020(2)
C42 0.070(3) 0.031(2) 0.041(2) -0.0075(19) 0.015(2) -0.019(2)
C43 0.090(4) 0.029(2) 0.033(2) -0.0069(18) 0.014(2) -0.029(2)
C44 0.106(4) 0.033(3) 0.031(2) -0.0055(19) 0.009(2) -0.020(3)
C45 0.130(5) 0.039(3) 0.040(3) -0.006(2) 0.004(3) -0.030(3)
C46 0.168(7) 0.043(3) 0.055(3) 0.009(3) 0.011(4) -0.015(4)
C47 0.207(9) 0.068(4) 0.049(3) 0.008(3) -0.017(4) -0.043(5)
C48 0.095(4) 0.037(3) 0.049(3) -0.009(2) 0.033(3) -0.035(3)
C49 0.130(5) 0.038(3) 0.052(3) -0.012(2) 0.046(3) -0.031(3)
C50 0.136(6) 0.036(3) 0.075(4) -0.007(3) 0.059(4) -0.025(3)
C51 0.194(9) 0.073(5) 0.106(6) -0.034(4) 0.096(6) -0.044(5)
C52 0.092(4) 0.050(3) 0.049(3) 0.010(2) -0.009(3) 0.017(3)

loop_
_atom_type_symbol
_atom_type_description
_atom_type_scat_dispersion_real
_atom_type_scat_dispersion_imag
_atom_type_scat_source
C C 0.0033 0.0016 'International Tables Vol C Tables 4.2.6.8 and 6.1.1.4'
H H 0.0000 0.0000 'International Tables Vol C Tables 4.2.6.8 and 6.1.1.4'
N N 0.0061 0.0033 'International Tables Vol C Tables 4.2.6.8 and 6.1.1.4'
O O 0.0106 0.0060 'International Tables Vol C Tables 4.2.6.8 and 6.1.1.4'
P P 0.1023 0.0942 'International Tables Vol C Tables 4.2.6.8 and 6.1.1.4'
S S 0.1246 0.1234 'International Tables Vol C Tables 4.2.6.8 and 6.1.1.4'
Cl Cl 0.1484 0.1585 'International Tables Vol C Tables 4.2.6.8 and 6.1.1.4'

loop_
_geom_angle_atom_site_label_1
_geom_angle_atom_site_label_2
_geom_angle_atom_site_label_3
_geom_angle
_geom_angle_site_symmetry_1
_geom_angle_site_symmetry_3
O8 P1 O7 113.5(2) . .
O8 P1 O9 110.7(4) . .
O7 P1 O9 106.44(19) . .
O8 P1 O10 107.1(3) . .
O7 P1 O10 111.9(2) . .
O9 P1 O10 107.0(4) . .
O1A N1 O2A 110.3(6) . .
O1A N1 O2 118.4(6) . .
O2A N1 O2 33.0(5) . .
O1A N1 O1 27.1(4) . .
O2A N1 O1 128.9(6) . .
O2 N1 O1 120.8(6) . .
O1A N1 C1 122.6(6) . .
O2A N1 C1 116.2(5) . .
O2 N1 C1 119.0(5) . .
O1 N1 C1 114.0(5) . .
C7 N2 C4 126.5(3) . .
C7 N2 H2A 116.7 . .
C4 N2 H2A 116.7 . .
C7 N3 C8 127.4(3) . .
C7 N3 H3A 116.3 . .
C8 N3 H3A 116.3 . .
C14 N4 C13 123.9(4) . .
C14 N4 H4A 118.0 . .
C13 N4 H4A 118.0 . .
C14 N5 C15 124.5(4) . .
C14 N5 H5B 117.8 . .
C15 N5 H5B 117.8 . .
C21 N6 C20 127.0(3) . .
C21 N6 H6B 116.5 . .
C20 N6 H6B 116.5 . .
C22 N7 C21 127.3(4) . .
C22 N7 H7A 116.4 . .
C21 N7 H7A 116.4 . .
O5 N8 O6 123.5(5) . .
O5 N8 C25 118.5(5) . .
O6 N8 C25 118.0(5) . .
C32 N9 C32 110.9(5) 2_655 .
C32 N9 C31 111.5(3) 2_655 .
C32 N9 C31 106.9(3) . .
C32 N9 C31 106.9(3) 2_655 2_655
C32 N9 C31 111.5(3) . 2_655
C31 N9 C31 109.1(5) . 2_655
C44 N10 C48 111.2(4) . .
C44 N10 C43 105.9(3) . .
C48 N10 C43 111.2(4) . .
C44 N10 C36 112.0(4) . .
C48 N10 C36 105.8(3) . .
C43 N10 C36 110.9(3) . .
C2A C1 C6 109.8(7) . .
C2A C1 N1 119.9(6) . .
C6 C1 N1 120.0(5) . .
C2A C1 C6A 123.2(6) . .
C6 C1 C6A 37.9(5) . .
N1 C1 C6A 116.7(5) . .
C2A C1 C2 30.2(5) . .
C6 C1 C2 121.1(6) . .
N1 C1 C2 118.8(5) . .
C6A C1 C2 112.8(5) . .
C3 C2 C1 119.3(8) . .
C1 C2A C3A 121.1(8) . .
C2 C3 C4 115.4(8) . .
C4 C3A C2A 118.9(8) . .
C3A C4 C5 111.4(6) . .
C3A C4 N2 125.7(5) . .
C5 C4 N2 116.9(5) . .
C3A C4 C5A 119.0(6) . .
C5 C4 C5A 37.8(4) . .
N2 C4 C5A 114.2(4) . .
C3A C4 C3 26.3(5) . .
C5 C4 C3 123.1(6) . .
N2 C4 C3 120.0(5) . .
C5A C4 C3 111.9(6) . .
C6 C5 C4 118.9(7) . .
C6A C5A C4 120.8(8) . .
C1 C6 C5 121.9(8) . .
C5A C6A C1 114.1(8) . .
O3 C7 N2 124.8(4) . .
O3 C7 N3 124.1(4) . .
N2 C7 N3 111.0(3) . .
C9 C8 C13 119.6(4) . .
C9 C8 N3 124.0(3) . .
C13 C8 N3 116.4(4) . .
C10 C9 C8 120.0(4) . .
C10 C9 H9 120.0 . .
C8 C9 H9 120.0 . .
C9 C10 C11 120.5(4) . .
C9 C10 H10 119.8 . .
C11 C10 H10 119.8 . .
C12 C11 C10 119.4(4) . .
C12 C11 H11 120.3 . .
C10 C11 H11 120.3 . .
C11 C12 C13 121.6(4) . .
C11 C12 H12 119.2 . .
C13 C12 H12 119.2 . .
C12 C13 N4 121.7(3) . .
C12 C13 C8 119.0(4) . .
N4 C13 C8 119.3(4) . .
N4 C14 N5 113.8(4) . .
N4 C14 S1 123.0(3) . .
N5 C14 S1 123.2(3) . .
C16 C15 C20 119.9(4) . .
C16 C15 N5 120.1(4) . .
C20 C15 N5 120.0(4) . .
C15 C16 C17 120.4(4) . .
C15 C16 H16 119.8 . .
C17 C16 H16 119.8 . .
C18 C17 C16 118.9(4) . .
C18 C17 H17 120.6 . .
C16 C17 H17 120.6 . .
C19 C18 C17 121.1(4) . .
C19 C18 H18 119.4 . .
C17 C18 H18 119.4 . .
C18 C19 C20 120.3(4) . .
C18 C19 H19 119.9 . .
C20 C19 H19 119.9 . .
C19 C20 N6 123.6(4) . .
C19 C20 C15 119.4(4) . .
N6 C20 C15 117.0(4) . .
O4 C21 N7 124.5(4) . .
O4 C21 N6 124.0(4) . .
N7 C21 N6 111.6(3) . .
N7 C22 C23 124.3(4) . .
N7 C22 C27 117.4(4) . .
C23 C22 C27 118.2(4) . .
C24 C23 C22 119.6(4) . .
C24 C23 H23 120.2 . .
C22 C23 H23 120.2 . .
C23 C24 C25 120.2(4) . .
C23 C24 H24 119.9 . .
C25 C24 H24 119.9 . .
C26 C25 C24 120.9(4) . .
C26 C25 N8 119.7(4) . .
C24 C25 N8 119.3(4) . .
C27 C26 C25 119.5(4) . .
C27 C26 H26 120.2 . .
C25 C26 H26 120.2 . .
C26 C27 C22 121.5(4) . .
C26 C27 H27 119.3 . .
C22 C27 H27 119.3 . .
C29 C28 H28A 109.5 . .
C29 C28 H28B 109.5 . .
H28A C28 H28B 109.5 . .
C29 C28 H28C 109.5 . .
H28A C28 H28C 109.5 . .
H28B C28 H28C 109.5 . .
C28 C29 C30 114.7(5) . .
C28 C29 H29A 108.6 . .
C30 C29 H29A 108.6 . .
C28 C29 H29B 108.6 . .
C30 C29 H29B 108.6 . .
H29A C29 H29B 107.6 . .
C31 C30 C29 110.5(4) . .
C31 C30 H30A 109.5 . .
C29 C30 H30A 109.5 . .
C31 C30 H30B 109.5 . .
C29 C30 H30B 109.5 . .
H30A C30 H30B 108.1 . .
C30 C31 N9 115.6(4) . .
C30 C31 H31A 108.4 . .
N9 C31 H31A 108.4 . .
C30 C31 H31B 108.4 . .
N9 C31 H31B 108.4 . .
H31A C31 H31B 107.4 . .
N9 C32 C33 117.6(4) . .
N9 C32 H32A 107.9 . .
C33 C32 H32A 107.9 . .
N9 C32 H32B 107.9 . .
C33 C32 H32B 107.9 . .
H32A C32 H32B 107.2 . .
C34 C33 C32 111.2(4) . .
C34 C33 H33A 109.4 . .
C32 C33 H33A 109.4 . .
C34 C33 H33B 109.4 . .
C32 C33 H33B 109.4 . .
H33A C33 H33B 108.0 . .
C33 C34 C35 113.8(5) . .
C33 C34 H34A 108.8 . .
C35 C34 H34A 108.8 . .
C33 C34 H34B 108.8 . .
C35 C34 H34B 108.8 . .
H34A C34 H34B 107.7 . .
C34 C35 H35A 109.5 . .
C34 C35 H35B 109.5 . .
H35A C35 H35B 109.5 . .
C34 C35 H35C 109.5 . .
H35A C35 H35C 109.5 . .
H35B C35 H35C 109.5 . .
C37 C36 N10 115.2(3) . .
C37 C36 H36A 108.5 . .
N10 C36 H36A 108.5 . .
C37 C36 H36B 108.5 . .
N10 C36 H36B 108.5 . .
H36A C36 H36B 107.5 . .
C36 C37 C38 109.8(4) . .
C36 C37 H37A 109.7 . .
C38 C37 H37A 109.7 . .
C36 C37 H37B 109.7 . .
C38 C37 H37B 109.7 . .
H37A C37 H37B 108.2 . .
C39 C38 C37 113.5(4) . .
C39 C38 H38A 108.9 . .
C37 C38 H38A 108.9 . .
C39 C38 H38B 108.9 . .
C37 C38 H38B 108.9 . .
H38A C38 H38B 107.7 . .
C38 C39 H39A 109.5 . .
C38 C39 H39B 109.5 . .
H39A C39 H39B 109.5 . .
C38 C39 H39C 109.5 . .
H39A C39 H39C 109.5 . .
H39B C39 H39C 109.5 . .
C41 C40 H40A 109.5 . .
C41 C40 H40B 109.5 . .
H40A C40 H40B 109.5 . .
C41 C40 H40C 109.5 . .
H40A C40 H40C 109.5 . .
H40B C40 H40C 109.5 . .
C40 C41 C42 112.8(4) . .
C40 C41 H41A 109.0 . .
C42 C41 H41A 109.0 . .
C40 C41 H41B 109.0 . .
C42 C41 H41B 109.0 . .
H41A C41 H41B 107.8 . .
C41 C42 C43 109.1(4) . .
C41 C42 H42A 109.9 . .
C43 C42 H42A 109.9 . .
C41 C42 H42B 109.9 . .
C43 C42 H42B 109.9 . .
H42A C42 H42B 108.3 . .
N10 C43 C42 115.8(4) . .
N10 C43 H43A 108.3 . .
C42 C43 H43A 108.3 . .
N10 C43 H43B 108.3 . .
C42 C43 H43B 108.3 . .
H43A C43 H43B 107.4 . .
N10 C44 C45 116.2(4) . .
N10 C44 H44A 108.2 . .
C45 C44 H44A 108.2 . .
N10 C44 H44B 108.2 . .
C45 C44 H44B 108.2 . .
H44A C44 H44B 107.4 . .
C46 C45 C44 110.9(5) . .
C46 C45 H45A 109.5 . .
C44 C45 H45A 109.5 . .
C46 C45 H45B 109.5 . .
C44 C45 H45B 109.5 . .
H45A C45 H45B 108.0 . .
C45 C46 C47 113.7(6) . .
C45 C46 H46A 108.8 . .
C47 C46 H46A 108.8 . .
C45 C46 H46B 108.8 . .
C47 C46 H46B 108.8 . .
H46A C46 H46B 107.7 . .
C46 C47 H47A 109.5 . .
C46 C47 H47B 109.5 . .
H47A C47 H47B 109.5 . .
C46 C47 H47C 109.5 . .
H47A C47 H47C 109.5 . .
H47B C47 H47C 109.5 . .
N10 C48 C49 116.8(4) . .
N10 C48 H48A 108.1 . .
C49 C48 H48A 108.1 . .
N10 C48 H48B 108.1 . .
C49 C48 H48B 108.1 . .
H48A C48 H48B 107.3 . .
C50 C49 C48 108.9(5) . .
C50 C49 H49A 109.9 . .
C48 C49 H49A 109.9 . .
C50 C49 H49B 109.9 . .
C48 C49 H49B 109.9 . .
H49A C49 H49B 108.3 . .
C51 C50 C49 112.5(6) . .
C51 C50 H50A 109.1 . .
C49 C50 H50A 109.1 . .
C51 C50 H50B 109.1 . .
C49 C50 H50B 109.1 . .
H50A C50 H50B 107.8 . .
C50 C51 H51A 109.5 . .
C50 C51 H51B 109.5 . .
H51A C51 H51B 109.5 . .
C50 C51 H51C 109.5 . .
H51A C51 H51C 109.5 . .
H51B C51 H51C 109.5 . .
Cl2 C52 Cl1 110.8(3) . .
Cl2 C52 H52A 109.5 . .
Cl1 C52 H52A 109.5 . .
Cl2 C52 H52B 109.5 . .
Cl1 C52 H52B 109.5 . .
H52A C52 H52B 108.1 . .

loop_
_geom_bond_atom_site_label_1
_geom_bond_atom_site_label_2
_geom_bond_distance
_geom_bond_site_symmetry_2
Cl1 C52 1.769(6) .
Cl2 C52 1.766(6) .
S1 C14 1.675(5) .
P1 O8 1.481(4) .
P1 O7 1.516(3) .
P1 O9 1.521(4) .
P1 O10 1.522(4) .
O1 N1 1.362(8) .
O1A N1 1.101(8) .
O2 N1 1.267(9) .
O2A N1 1.228(9) .
O3 C7 1.218(5) .
O4 C21 1.215(5) .
O5 N8 1.229(6) .
O6 N8 1.231(6) .
N1 C1 1.446(6) .
N2 C7 1.360(5) .
N2 C4 1.390(5) .
N2 H2A 0.8600 .
N3 C7 1.373(5) .
N3 C8 1.411(5) .
N3 H3A 0.8600 .
N4 C14 1.352(5) .
N4 C13 1.404(5) .
N4 H4A 0.8600 .
N5 C14 1.355(5) .
N5 C15 1.414(6) .
N5 H5B 0.8600 .
N6 C21 1.379(5) .
N6 C20 1.393(5) .
N6 H6B 0.8600 .
N7 C22 1.373(6) .
N7 C21 1.374(6) .
N7 H7A 0.8600 .
N8 C25 1.442(6) .
N9 C32 1.508(6) 2_655
N9 C32 1.508(6) .
N9 C31 1.528(5) .
N9 C31 1.528(5) 2_655
N10 C44 1.499(7) .
N10 C48 1.507(7) .
N10 C43 1.516(5) .
N10 C36 1.524(5) .
C1 C2A 1.258(10) .
C1 C6 1.312(10) .
C1 C6A 1.492(10) .
C1 C2 1.494(10) .
C2 C3 1.374(12) .
C2A C3A 1.427(13) .
C3 C4 1.470(10) .
C3A C4 1.332(10) .
C4 C5 1.379(9) .
C4 C5A 1.443(10) .
C5 C6 1.377(12) .
C5A C6A 1.386(12) .
C8 C9 1.380(6) .
C8 C13 1.410(5) .
C9 C10 1.379(6) .
C9 H9 0.9300 .
C10 C11 1.389(6) .
C10 H10 0.9300 .
C11 C12 1.364(6) .
C11 H11 0.9300 .
C12 C13 1.375(6) .
C12 H12 0.9300 .
C15 C16 1.374(6) .
C15 C20 1.403(6) .
C16 C17 1.394(7) .
C16 H16 0.9300 .
C17 C18 1.383(6) .
C17 H17 0.9300 .
C18 C19 1.370(6) .
C18 H18 0.9300 .
C19 C20 1.377(6) .
C19 H19 0.9300 .
C22 C23 1.405(6) .
C22 C27 1.417(6) .
C23 C24 1.371(6) .
C23 H23 0.9300 .
C24 C25 1.389(6) .
C24 H24 0.9300 .
C25 C26 1.377(7) .
C26 C27 1.346(7) .
C26 H26 0.9300 .
C27 H27 0.9300 .
C28 C29 1.455(9) .
C28 H28A 0.9600 .
C28 H28B 0.9600 .
C28 H28C 0.9600 .
C29 C30 1.521(7) .
C29 H29A 0.9700 .
C29 H29B 0.9700 .
C30 C31 1.496(7) .
C30 H30A 0.9700 .
C30 H30B 0.9700 .
C31 H31A 0.9700 .
C31 H31B 0.9700 .
C32 C33 1.519(6) .
C32 H32A 0.9700 .
C32 H32B 0.9700 .
C33 C34 1.493(8) .
C33 H33A 0.9700 .
C33 H33B 0.9700 .
C34 C35 1.504(7) .
C34 H34A 0.9700 .
C34 H34B 0.9700 .
C35 H35A 0.9600 .
C35 H35B 0.9600 .
C35 H35C 0.9600 .
C36 C37 1.514(6) .
C36 H36A 0.9700 .
C36 H36B 0.9700 .
C37 C38 1.519(6) .
C37 H37A 0.9700 .
C37 H37B 0.9700 .
C38 C39 1.500(7) .
C38 H38A 0.9700 .
C38 H38B 0.9700 .
C39 H39A 0.9600 .
C39 H39B 0.9600 .
C39 H39C 0.9600 .
C40 C41 1.512(7) .
C40 H40A 0.9600 .
C40 H40B 0.9600 .
C40 H40C 0.9600 .
C41 C42 1.515(6) .
C41 H41A 0.9700 .
C41 H41B 0.9700 .
C42 C43 1.520(7) .
C42 H42A 0.9700 .
C42 H42B 0.9700 .
C43 H43A 0.9700 .
C43 H43B 0.9700 .
C44 C45 1.515(7) .
C44 H44A 0.9700 .
C44 H44B 0.9700 .
C45 C46 1.498(9) .
C45 H45A 0.9700 .
C45 H45B 0.9700 .
C46 C47 1.505(9) .
C46 H46A 0.9700 .
C46 H46B 0.9700 .
C47 H47A 0.9600 .
C47 H47B 0.9600 .
C47 H47C 0.9600 .
C48 C49 1.532(6) .
C48 H48A 0.9700 .
C48 H48B 0.9700 .
C49 C50 1.525(9) .
C49 H49A 0.9700 .
C49 H49B 0.9700 .
C50 C51 1.510(8) .
C50 H50A 0.9700 .
C50 H50B 0.9700 .
C51 H51A 0.9600 .
C51 H51B 0.9600 .
C51 H51C 0.9600 .
C52 H52A 0.9700 .
C52 H52B 0.9700 .

loop_
_platon_squeeze_void_nr
_platon_squeeze_void_average_x
_platon_squeeze_void_average_y
_platon_squeeze_void_average_z
_platon_squeeze_void_volume
_platon_squeeze_void_count_electrons
_platon_squeeze_void_content
1 0.500 0.000 0.000 22 0 ' '
2 0.500 0.000 0.500 22 0 ' '
3 0.000 0.317 0.750 143 37 ' '
4 1.000 0.682 0.250 143 37 ' '
